data_7210949
loop_
_publ_author_name
'Niranjana, P.'
'Pati, Anita'
'Porwal, Suheel K.'
'Ramkumar, Venkatachalam'
'Gharpure, Santosh J.'
'Chand, Dillip Kumar'

_publ_section_title
;
 Coordination polymers via self-assembly of silver(i) and
 cis-bis-nitrile-oxa-bowl derivatives
;
_journal_issue 45
_journal_name_full CrystEngComm
_journal_page_first 9623
_journal_paper_doi 10.1039/c3ce41003j
_journal_volume 15
_journal_year 2013
_chemical_formula_moiety 'C17 H14 N2 O2'
_chemical_formula_sum 'C17 H14 N2 O2'
_chemical_formula_weight 278.30
_chemical_name_systematic
;

 ?

;
_space_group_IT_number 2
_symmetry_cell_setting triclinic
_symmetry_space_group_name_Hall '-P 1'
_symmetry_space_group_name_H-M 'P -1'
_atom_sites_solution_hydrogens geom
_atom_sites_solution_primary direct
_atom_sites_solution_secondary difmap
_audit_creation_method SHELXL-97
_cell_angle_alpha 103.814(4)
_cell_angle_beta 117.360(3)
_cell_angle_gamma 104.070(4)
_cell_formula_units_Z 2
_cell_length_a 9.3570(6)
_cell_length_b 9.7318(10)
_cell_length_c 9.7501(5)
_cell_measurement_reflns_used 4140
_cell_measurement_temperature 297(2)
_cell_measurement_theta_max 0.00
_cell_measurement_theta_min 0.00
_cell_volume 698.71(10)
_computing_cell_refinement APEXII,Bruker,2004
_computing_data_collection APEXII,Bruker,2004
_computing_data_reduction SAINT,Bruker,2004
_computing_molecular_graphics 'ORTEP-3 (Farrugia, 1997)'
_computing_publication_material 'SHELXL-97 (Sheldrick, 2008)'
_computing_structure_refinement 'SHELXL-97 (Sheldrick, 2008)'
_computing_structure_solution 'SHELXS-97 (Sheldrick, 2008)'
_diffrn_ambient_temperature 297(2)
_diffrn_measured_fraction_theta_full 0.995
_diffrn_measured_fraction_theta_max 0.870
_diffrn_measurement_device_type 'Bruker APEXII CCD area detector'
_diffrn_measurement_method 'phi and omega scans'
_diffrn_radiation_monochromator graphite
_diffrn_radiation_source 'fine-focus sealed tube'
_diffrn_radiation_type MoK\a
_diffrn_radiation_wavelength 0.71073
_diffrn_reflns_av_R_equivalents 0.0198
_diffrn_reflns_av_sigmaI/netI 0.0284
_diffrn_reflns_limit_h_max 14
_diffrn_reflns_limit_h_min -13
_diffrn_reflns_limit_k_max 10
_diffrn_reflns_limit_k_min -14
_diffrn_reflns_limit_l_max 14
_diffrn_reflns_limit_l_min -14
_diffrn_reflns_number 10370
_diffrn_reflns_theta_full 25.00
_diffrn_reflns_theta_max 32.50
_diffrn_reflns_theta_min 2.36
_exptl_absorpt_coefficient_mu 0.088
_exptl_absorpt_correction_T_max 0.9843
_exptl_absorpt_correction_T_min 0.9614
_exptl_absorpt_correction_type multi-scan
_exptl_absorpt_process_details 'SADABS (Bruker,2004)'
_exptl_crystal_colour colourless
_exptl_crystal_density_diffrn 1.323
_exptl_crystal_density_method 'not measured'
_exptl_crystal_description rectangular
_exptl_crystal_F_000 292
_exptl_crystal_size_max 0.45
_exptl_crystal_size_mid 0.20
_exptl_crystal_size_min 0.18
_refine_diff_density_max 0.209
_refine_diff_density_min -0.153
_refine_diff_density_rms 0.035
_refine_ls_extinction_method none
_refine_ls_goodness_of_fit_ref 1.040
_refine_ls_hydrogen_treatment mixed
_refine_ls_matrix_type full
_refine_ls_number_parameters 190
_refine_ls_number_reflns 4400
_refine_ls_number_restraints 0
_refine_ls_restrained_S_all 1.040
_refine_ls_R_factor_all 0.0717
_refine_ls_R_factor_gt 0.0462
_refine_ls_shift/su_max 0.000
_refine_ls_shift/su_mean 0.000
_refine_ls_structure_factor_coef Fsqd
_refine_ls_weighting_details 'calc w=1/[\s^2^(Fo^2^)+(0.0561P)^2^+0.0762P] where P=(Fo^2^+2Fc^2^)/3'
_refine_ls_weighting_scheme calc
_refine_ls_wR_factor_gt 0.1128
_refine_ls_wR_factor_ref 0.1274
_reflns_number_gt 3019
_reflns_number_total 4400
_reflns_threshold_expression >2sigma(I)
_cod_data_source_file c3ce41003j.txt
_cod_data_source_block new
_cod_depositor_comments
;
The following automatic conversions were performed:

'_symmetry_cell_setting' value 'Triclinic' changed to 'triclinic'
according to /home/saulius/struct/CIF-dictionaries/cif_core.dic
dictionary named 'cif_core.dic' version 2.4.2 from 2011-04-26.

Automatic conversion script
Id: cif_fix_values 1891 2012-01-12 08:04:46Z andrius 
;
_cod_original_cell_volume 698.71(9)
_cod_original_sg_symbol_H-M P-1
_cod_database_code 7210949

loop_
_symmetry_equiv_pos_as_xyz
'x, y, z'
'-x, -y, -z'

loop_
_atom_site_label
_atom_site_type_symbol
_atom_site_fract_x
_atom_site_fract_y
_atom_site_fract_z
_atom_site_U_iso_or_equiv
_atom_site_adp_type
_atom_site_occupancy
_atom_site_symmetry_multiplicity
_atom_site_calc_flag
_atom_site_refinement_flags
C1 C 1.27332(17) 0.97424(14) 0.77570(16) 0.0482(3) Uani 1 1 d .
H1 H 1.3783 1.0206 0.7845 0.058 Uiso 1 1 calc R
C2 C 1.27078(19) 1.00173(15) 0.91908(17) 0.0555(3) Uani 1 1 d .
H2 H 1.3743 1.0642 1.0245 0.067 Uiso 1 1 calc R
C3 C 1.1151(2) 0.93689(16) 0.90698(17) 0.0560(4) Uani 1 1 d .
H3 H 1.1133 0.9552 1.0042 0.067 Uiso 1 1 calc R
C4 C 0.96214(18) 0.84493(14) 0.75088(16) 0.0487(3) Uani 1 1 d .
H4 H 0.8566 0.8037 0.7430 0.058 Uiso 1 1 calc R
C5 C 0.96312(15) 0.81264(12) 0.60425(14) 0.0383(2) Uani 1 1 d .
C6 C 0.79608(15) 0.69998(12) 0.43973(14) 0.0390(3) Uani 1 1 d .
H6 H 0.6996 0.7284 0.4309 0.047 Uiso 1 1 calc R
C7 C 0.65298(16) 0.43657(13) 0.28084(14) 0.0434(3) Uani 1 1 d .
H7 H 0.6654 0.3388 0.2773 0.052 Uiso 1 1 calc R
C8 C 0.72124(16) 0.50036(13) 0.18447(14) 0.0408(3) Uani 1 1 d .
H8 H 0.6286 0.4614 0.0645 0.049 Uiso 1 1 calc R
C9 C 0.88264(17) 0.47224(14) 0.20989(17) 0.0495(3) Uani 1 1 d .
H9A H 0.8490 0.3772 0.1199 0.059 Uiso 1 1 calc R
H9B H 0.9461 0.4647 0.3173 0.059 Uiso 1 1 calc R
C10 C 0.99559(17) 0.61198(15) 0.20681(15) 0.0462(3) Uani 1 1 d .
H10 H 0.9631 0.5972 0.0917 0.055 Uiso 1 1 calc R
C11 C 1.19139(17) 0.65561(16) 0.32529(16) 0.0473(3) Uani 1 1 d .
H11 H 1.2116 0.5613 0.3245 0.057 Uiso 1 1 calc R
C12 C 1.13472(15) 0.83981(13) 0.46674(15) 0.0405(3) Uani 1 1 d .
H12 H 1.2034 0.9364 0.4710 0.049 Uiso 1 1 calc R
C13 C 1.12017(15) 0.87746(12) 0.61673(15) 0.0391(3) Uani 1 1 d .
C14 C 0.79018(15) 0.67805(12) 0.27568(14) 0.0376(2) Uani 1 1 d .
H14 H 0.7052 0.7141 0.2072 0.045 Uiso 1 1 calc R
C15 C 0.96520(16) 0.74943(13) 0.28943(15) 0.0407(3) Uani 1 1 d .
H15 H 0.9537 0.8151 0.2262 0.049 Uiso 1 1 calc R
C16 C 0.46662(18) 0.41178(14) 0.21441(16) 0.0477(3) Uani 1 1 d .
C17 C 1.3007(2) 0.7468(2) 0.2806(2) 0.0658(4) Uani 1 1 d .
N1 N 1.3835(2) 0.8154(3) 0.2450(2) 0.1091(6) Uani 1 1 d .
N2 N 0.32430(18) 0.39377(16) 0.16390(17) 0.0680(4) Uani 1 1 d .
O1 O 1.23356(11) 0.74351(10) 0.48738(10) 0.0449(2) Uani 1 1 d .
O2 O 0.76398(12) 0.54980(9) 0.44881(10) 0.0479(2) Uani 1 1 d .

loop_
_atom_site_aniso_label
_atom_site_aniso_U_11
_atom_site_aniso_U_22
_atom_site_aniso_U_33
_atom_site_aniso_U_23
_atom_site_aniso_U_13
_atom_site_aniso_U_12
C1 0.0399(7) 0.0406(6) 0.0534(7) 0.0134(5) 0.0214(6) 0.0146(5)
C2 0.0499(8) 0.0489(7) 0.0460(7) 0.0056(5) 0.0167(6) 0.0213(6)
C3 0.0632(9) 0.0571(7) 0.0461(7) 0.0116(6) 0.0310(7) 0.0294(7)
C4 0.0504(8) 0.0475(6) 0.0513(7) 0.0136(5) 0.0327(6) 0.0215(6)
C5 0.0400(6) 0.0336(5) 0.0431(6) 0.0140(4) 0.0236(5) 0.0177(5)
C6 0.0371(6) 0.0380(5) 0.0445(6) 0.0179(5) 0.0234(5) 0.0163(5)
C7 0.0436(7) 0.0362(5) 0.0396(6) 0.0161(5) 0.0169(5) 0.0122(5)
C8 0.0388(6) 0.0425(6) 0.0359(6) 0.0161(5) 0.0166(5) 0.0169(5)
C9 0.0482(7) 0.0438(6) 0.0540(7) 0.0155(5) 0.0265(6) 0.0227(6)
C10 0.0479(7) 0.0595(7) 0.0411(6) 0.0234(6) 0.0271(6) 0.0283(6)
C11 0.0477(7) 0.0613(7) 0.0491(7) 0.0272(6) 0.0329(6) 0.0287(6)
C12 0.0394(6) 0.0396(5) 0.0497(7) 0.0243(5) 0.0260(5) 0.0175(5)
C13 0.0383(6) 0.0335(5) 0.0463(6) 0.0166(4) 0.0225(5) 0.0171(5)
C14 0.0352(6) 0.0402(5) 0.0412(6) 0.0225(5) 0.0192(5) 0.0191(5)
C15 0.0421(6) 0.0474(6) 0.0450(6) 0.0293(5) 0.0259(5) 0.0223(5)
C16 0.0470(8) 0.0445(6) 0.0448(7) 0.0181(5) 0.0240(6) 0.0114(5)
C17 0.0578(9) 0.0901(11) 0.0670(10) 0.0391(9) 0.0431(8) 0.0307(8)
N1 0.0917(13) 0.1482(17) 0.1132(14) 0.0697(13) 0.0754(12) 0.0314(12)
N2 0.0517(8) 0.0807(9) 0.0679(8) 0.0288(7) 0.0341(7) 0.0204(7)
O1 0.0433(5) 0.0584(5) 0.0449(5) 0.0259(4) 0.0265(4) 0.0291(4)
O2 0.0526(5) 0.0388(4) 0.0365(4) 0.0166(3) 0.0177(4) 0.0080(4)

loop_
_atom_type_symbol
_atom_type_description
_atom_type_scat_dispersion_real
_atom_type_scat_dispersion_imag
_atom_type_scat_source
C C 0.0033 0.0016 'International Tables Vol C Tables 4.2.6.8 and 6.1.1.4'
H H 0.0000 0.0000 'International Tables Vol C Tables 4.2.6.8 and 6.1.1.4'
N N 0.0061 0.0033 'International Tables Vol C Tables 4.2.6.8 and 6.1.1.4'
O O 0.0106 0.0060 'International Tables Vol C Tables 4.2.6.8 and 6.1.1.4'

loop_
_geom_angle_atom_site_label_1
_geom_angle_atom_site_label_2
_geom_angle_atom_site_label_3
_geom_angle
C2 C1 C13 120.78(13)
C2 C1 H1 119.6
C13 C1 H1 119.6
C1 C2 C3 120.04(13)
C1 C2 H2 120.0
C3 C2 H2 120.0
C4 C3 C2 119.83(13)
C4 C3 H3 120.1
C2 C3 H3 120.1
C3 C4 C5 120.88(13)
C3 C4 H4 119.6
C5 C4 H4 119.6
C13 C5 C4 119.19(11)
C13 C5 C6 122.29(10)
C4 C5 C6 118.39(11)
O2 C6 C5 106.03(9)
O2 C6 C14 106.17(9)
C5 C6 C14 118.60(10)
O2 C6 H6 108.6
C5 C6 H6 108.6
C14 C6 H6 108.6
O2 C7 C16 110.20(10)
O2 C7 C8 104.75(9)
C16 C7 C8 112.82(10)
O2 C7 H7 109.6
C16 C7 H7 109.6
C8 C7 H7 109.6
C9 C8 C7 111.79(10)
C9 C8 C14 104.93(9)
C7 C8 C14 103.71(9)
C9 C8 H8 112.0
C7 C8 H8 112.0
C14 C8 H8 112.0
C8 C9 C10 105.18(9)
C8 C9 H9A 110.7
C10 C9 H9A 110.7
C8 C9 H9B 110.7
C10 C9 H9B 110.7
H9A C9 H9B 108.8
C11 C10 C9 111.71(10)
C11 C10 C15 103.92(10)
C9 C10 C15 104.68(10)
C11 C10 H10 112.0
C9 C10 H10 112.0
C15 C10 H10 112.0
O1 C11 C17 110.58(12)
O1 C11 C10 104.91(9)
C17 C11 C10 112.80(11)
O1 C11 H11 109.5
C17 C11 H11 109.5
C10 C11 H11 109.5
O1 C12 C13 105.66(8)
O1 C12 C15 106.06(9)
C13 C12 C15 118.78(10)
O1 C12 H12 108.6
C13 C12 H12 108.6
C15 C12 H12 108.6
C5 C13 C1 119.23(11)
C5 C13 C12 122.40(10)
C1 C13 C12 118.26(11)
C6 C14 C15 118.22(9)
C6 C14 C8 103.83(8)
C15 C14 C8 106.23(9)
C6 C14 H14 109.4
C15 C14 H14 109.4
C8 C14 H14 109.4
C12 C15 C14 117.91(9)
C12 C15 C10 104.14(9)
C14 C15 C10 106.48(9)
C12 C15 H15 109.3
C14 C15 H15 109.3
C10 C15 H15 109.3
N2 C16 C7 179.57(13)
N1 C17 C11 179.4(2)
C11 O1 C12 107.44(8)
C7 O2 C6 106.91(8)

loop_
_geom_bond_atom_site_label_1
_geom_bond_atom_site_label_2
_geom_bond_distance
C1 C2 1.3716(19)
C1 C13 1.3957(17)
C1 H1 0.9300
C2 C3 1.376(2)
C2 H2 0.9300
C3 C4 1.3748(19)
C3 H3 0.9300
C4 C5 1.3934(17)
C4 H4 0.9300
C5 C13 1.3858(16)
C5 C6 1.4969(16)
C6 O2 1.4516(13)
C6 C14 1.5353(16)
C6 H6 0.9800
C7 O2 1.4119(14)
C7 C16 1.4836(19)
C7 C8 1.5211(17)
C7 H7 0.9800
C8 C9 1.5187(17)
C8 C14 1.5470(16)
C8 H8 0.9800
C9 C10 1.5221(18)
C9 H9A 0.9700
C9 H9B 0.9700
C10 C11 1.5211(18)
C10 C15 1.5491(17)
C10 H10 0.9800
C11 O1 1.4149(15)
C11 C17 1.4760(19)
C11 H11 0.9800
C12 O1 1.4542(13)
C12 C13 1.4977(17)
C12 C15 1.5340(17)
C12 H12 0.9800
C14 C15 1.5437(16)
C14 H14 0.9800
C15 H15 0.9800
C16 N2 1.1354(17)
C17 N1 1.128(2)

loop_
_geom_torsion_atom_site_label_1
_geom_torsion_atom_site_label_2
_geom_torsion_atom_site_label_3
_geom_torsion_atom_site_label_4
_geom_torsion
C13 C1 C2 C3 -1.72(19)
C1 C2 C3 C4 -0.2(2)
C2 C3 C4 C5 1.8(2)
C3 C4 C5 C13 -1.51(18)
C3 C4 C5 C6 174.34(11)
C13 C5 C6 O2 107.87(11)
C4 C5 C6 O2 -67.84(13)
C13 C5 C6 C14 -11.24(15)
C4 C5 C6 C14 173.05(10)
O2 C7 C8 C9 80.22(12)
C16 C7 C8 C9 -159.89(10)
O2 C7 C8 C14 -32.31(12)
C16 C7 C8 C14 87.57(11)
C7 C8 C9 C10 -146.32(10)
C14 C8 C9 C10 -34.54(12)
C8 C9 C10 C11 146.10(10)
C8 C9 C10 C15 34.26(12)
C9 C10 C11 O1 -81.33(12)
C15 C10 C11 O1 30.98(12)
C9 C10 C11 C17 158.25(12)
C15 C10 C11 C17 -89.44(13)
C4 C5 C13 C1 -0.38(16)
C6 C5 C13 C1 -176.06(10)
C4 C5 C13 C12 175.68(10)
C6 C5 C13 C12 0.01(16)
C2 C1 C13 C5 1.99(17)
C2 C1 C13 C12 -174.24(10)
O1 C12 C13 C5 -107.89(12)
C15 C12 C13 C5 10.92(15)
O1 C12 C13 C1 68.21(12)
C15 C12 C13 C1 -172.98(10)
O2 C6 C14 C15 -107.92(10)
C5 C6 C14 C15 11.12(14)
O2 C6 C14 C8 9.39(11)
C5 C6 C14 C8 128.43(10)
C9 C8 C14 C6 -104.14(10)
C7 C8 C14 C6 13.29(11)
C9 C8 C14 C15 21.23(11)
C7 C8 C14 C15 138.66(9)
O1 C12 C15 C14 108.51(10)
C13 C12 C15 C14 -10.09(14)
O1 C12 C15 C10 -9.17(11)
C13 C12 C15 C10 -127.76(10)
C6 C14 C15 C12 -0.68(14)
C8 C14 C15 C12 -116.71(10)
C6 C14 C15 C10 115.74(10)
C8 C14 C15 C10 -0.29(11)
C11 C10 C15 C12 -12.69(11)
C9 C10 C15 C12 104.62(10)
C11 C10 C15 C14 -138.00(9)
C9 C10 C15 C14 -20.69(12)
O2 C7 C16 N2 50(18)
C8 C7 C16 N2 -67(18)
O1 C11 C17 N1 -179(100)
C10 C11 C17 N1 -62(18)
C17 C11 O1 C12 83.54(12)
C10 C11 O1 C12 -38.35(12)
C13 C12 O1 C11 156.81(9)
C15 C12 O1 C11 29.87(11)
C16 C7 O2 C6 -81.86(11)
C8 C7 O2 C6 39.76(12)
C5 C6 O2 C7 -157.89(9)
C14 C6 O2 C7 -30.89(12)
